data_4312502
loop_
_publ_author_name
'Takashi Hayashi'
'Yuji Nakashima'
'Kazuyuki Ito'
'Takahiro Ikegami'
'Isao Aritome'
'Katsuhiro Aoyagi'
'Tsutomu Ando'
'Yoshio Hisaeda'

_publ_contact_author_address
; Department of Chemistry and Biochemistry
 Graduate School of Engineering
 Kyushu University
 Hakozaki Higashi-ku
 Fukuoka 812-8581
 Japan
;
_publ_contact_author_email thayatcm@mbox.nc.kyushu-u.ac.jp
_publ_contact_author_fax 81(92)6423595
_publ_contact_author_name 'Prof. Takashi Hayashi'
_publ_contact_author_phone 81(92)6423595
_publ_section_title
;
 Synthesis, Characterization, and Autoreduction of a Highly
 Electron-Deficient Porphycenatoiron(III) with Trifluoromethyl
 Substituents
;
_journal_name_full 'Inorganic Chemistry'
_journal_page_first 7345
_journal_page_last 7347
_journal_paper_doi 10.1021/ic034757d
_journal_volume 42
_journal_year 2003
_chemical_formula_moiety 'C65 H49 Cl3 F24 Fe2 N8 O'
_chemical_formula_sum 'C65 H49 Cl3 F24 Fe2 N8 O'
_chemical_formula_weight 1632.17
_chemical_name_systematic
; 
 \m-oxobis{[2,7,12,17-tetraethyl-3,6,13,16-
tetrakis(trifluoromethyl)porphycenato]iron} 
;
_space_group_IT_number 41
_symmetry_cell_setting orthorhombic
_symmetry_space_group_name_Hall 'A 2 -2ab'
_symmetry_space_group_name_H-M 'A b a 2'
_atom_sites_solution_hydrogens geom
_atom_sites_solution_primary direct
_atom_sites_solution_secondary difmap
_audit_creation_method SHELXL-97
_cell_angle_alpha 90.00
_cell_angle_beta 90.00
_cell_angle_gamma 90.00
_cell_formula_units_Z 4
_cell_length_a 14.5680(12)
_cell_length_b 21.6097(19)
_cell_length_c 21.0226(18)
_cell_measurement_reflns_used 4416
_cell_measurement_temperature 100(2)
_cell_measurement_theta_max 26.34
_cell_measurement_theta_min 2.70
_cell_volume 6618.1(10)
_computing_cell_refinement 'SMART (Bruker, 2001)'
_computing_data_collection 'SMART (Bruker, 2001)'
_computing_data_reduction 'SAINT (Bruker, 2001)'
_computing_molecular_graphics 'SHELXTL (Bruker, 2001)'
_computing_publication_material 'SHELXTL (Bruker, 2001)'
_computing_structure_refinement 'SHELXL-97 (Sheldrick, 1997)'
_computing_structure_solution 'SHELXS-97 (Sheldrick, 1997)'
_diffrn_ambient_temperature 100(2)
_diffrn_detector_area_resol_mean 8.366
_diffrn_measured_fraction_theta_full 0.999
_diffrn_measured_fraction_theta_max 0.999
_diffrn_measurement_device_type 'CCD area detector'
_diffrn_measurement_method 'phi and omega scans'
_diffrn_radiation_monochromator graphite
_diffrn_radiation_source 'fine-focus sealed tube'
_diffrn_radiation_type MoK\a
_diffrn_radiation_wavelength 0.71073
_diffrn_reflns_av_R_equivalents 0.0496
_diffrn_reflns_av_sigmaI/netI 0.0450
_diffrn_reflns_limit_h_max 18
_diffrn_reflns_limit_h_min -18
_diffrn_reflns_limit_k_max 27
_diffrn_reflns_limit_k_min -22
_diffrn_reflns_limit_l_max 22
_diffrn_reflns_limit_l_min -26
_diffrn_reflns_number 20487
_diffrn_reflns_theta_full 26.41
_diffrn_reflns_theta_max 26.41
_diffrn_reflns_theta_min 1.88
_diffrn_standards_decay_% 0
_diffrn_standards_interval_time 758
_diffrn_standards_number 258
_exptl_absorpt_coefficient_mu 0.678
_exptl_absorpt_correction_T_max 0.9541
_exptl_absorpt_correction_T_min 0.8877
_exptl_absorpt_correction_type empirical
_exptl_absorpt_process_details 'SADABS; Sheldrick, 1996'
_exptl_crystal_colour purple
_exptl_crystal_density_diffrn 1.638
_exptl_crystal_density_meas 0
_exptl_crystal_density_method 'not measured'
_exptl_crystal_description plate
_exptl_crystal_F_000 3288
_exptl_crystal_size_max 0.18
_exptl_crystal_size_mid 0.14
_exptl_crystal_size_min 0.07
_refine_diff_density_max 0.544
_refine_diff_density_min -0.293
_refine_diff_density_rms 0.064
_refine_ls_abs_structure_details 'Flack H D (1983), Acta Cryst. A39, 876-881'
_refine_ls_abs_structure_Flack 0.003(15)
_refine_ls_extinction_method none
_refine_ls_goodness_of_fit_ref 1.015
_refine_ls_hydrogen_treatment mixed
_refine_ls_matrix_type full
_refine_ls_number_parameters 488
_refine_ls_number_reflns 5619
_refine_ls_number_restraints 1
_refine_ls_restrained_S_all 1.015
_refine_ls_R_factor_all 0.0434
_refine_ls_R_factor_gt 0.0372
_refine_ls_shift/su_max 0.000
_refine_ls_shift/su_mean 0.000
_refine_ls_structure_factor_coef Fsqd
_refine_ls_weighting_details 'calc w=1/[\s^2^(Fo^2^)+(0.0485P)^2^+0.0000P] where P=(Fo^2^+2Fc^2^)/3'
_refine_ls_weighting_scheme calc
_refine_ls_wR_factor_gt 0.0831
_refine_ls_wR_factor_ref 0.0854
_reflns_number_gt 5012
_reflns_number_total 5619
_reflns_threshold_expression >2sigma(I)
_cod_data_source_file ic034757dsi20030703_094717.cif
_cod_data_source_block aba2
_cod_depositor_comments
;
The following automatic conversions were performed:

'_symmetry_cell_setting' value 'Orthorhombic' changed to
'orthorhombic' according to the built-in table from CIF Core
dictionary named 'cif_core.dic' version 2.4.1 from
2010-06-29.

'_exptl_absorpt_correction_type' value 'Empirical'
changed to 'empirical' according to the built-in table from CIF Core
dictionary named 'cif_core.dic' version 2.4.1 from 2010-06-29.

Automatic conversion script
Id: cif_fix_values 1646 2011-03-28 12:23:43Z adriana 
;
_cod_database_code 4312502

loop_
_symmetry_equiv_pos_as_xyz
'x, y, z'
'-x, -y, z'
'x+1/2, -y+1/2, z'
'-x+1/2, y+1/2, z'
'x, y+1/2, z+1/2'
'-x, -y+1/2, z+1/2'
'x+1/2, -y+1, z+1/2'
'-x+1/2, y+1, z+1/2'

loop_
_atom_site_label
_atom_site_type_symbol
_atom_site_fract_x
_atom_site_fract_y
_atom_site_fract_z
_atom_site_U_iso_or_equiv
_atom_site_adp_type
_atom_site_occupancy
_atom_site_symmetry_multiplicity
_atom_site_calc_flag
_atom_site_refinement_flags
_atom_site_disorder_assembly
_atom_site_disorder_group
C1 C 0.2983(2) -0.04463(15) 0.20622(14) 0.0169(6) Uani 1 1 d . . .
C2 C 0.2169(2) -0.01462(15) 0.18131(15) 0.0196(7) Uani 1 1 d . . .
C3 C 0.2385(2) 0.04668(15) 0.17463(14) 0.0194(6) Uani 1 1 d . . .
C4 C 0.3304(2) 0.05542(15) 0.19803(14) 0.0174(6) Uani 1 1 d . . .
C5 C 0.3907(2) 0.10578(15) 0.20871(14) 0.0171(7) Uani 1 1 d . . .
C6 C 0.3823(2) 0.17092(14) 0.21955(15) 0.0202(6) Uani 1 1 d . . .
C7 C 0.4683(2) 0.19447(14) 0.23053(14) 0.0194(6) Uani 1 1 d . . .
C8 C 0.5303(2) 0.14216(14) 0.22670(15) 0.0191(6) Uani 1 1 d . . .
C9 C 0.6258(2) 0.14836(14) 0.22998(15) 0.0201(7) Uani 1 1 d . . .
H9 H 0.6452 0.1887 0.2419 0.024 Uiso 1 1 calc R . .
C10 C 0.6976(2) 0.10797(15) 0.21949(16) 0.0220(7) Uani 1 1 d . . .
H10 H 0.7563 0.1271 0.2218 0.026 Uiso 1 1 calc R . .
C11 C 0.1287(2) -0.04699(17) 0.16613(16) 0.0253(7) Uani 1 1 d . . .
H11A H 0.0792 -0.0158 0.1627 0.030 Uiso 1 1 calc R . .
H11B H 0.1131 -0.0751 0.2017 0.030 Uiso 1 1 calc R . .
C12 C 0.1321(2) -0.08455(19) 0.10446(18) 0.0357(9) Uani 1 1 d . . .
H12A H 0.1438 -0.0568 0.0685 0.054 Uiso 1 1 calc R . .
H12B H 0.0733 -0.1057 0.0981 0.054 Uiso 1 1 calc R . .
H12C H 0.1814 -0.1153 0.1072 0.054 Uiso 1 1 calc R . .
C13 C 0.1800(2) 0.09085(16) 0.13755(17) 0.0266(8) Uani 1 1 d . . .
C14 C 0.2971(2) 0.20850(14) 0.22944(17) 0.0246(7) Uani 1 1 d . . .
C15 C 0.4969(2) 0.25929(14) 0.24585(18) 0.0257(7) Uani 1 1 d . . .
H15A H 0.4476 0.2881 0.2328 0.031 Uiso 1 1 calc R . .
H15B H 0.5526 0.2697 0.2211 0.031 Uiso 1 1 calc R . .
C16 C 0.5169(2) 0.26839(17) 0.31681(19) 0.0341(9) Uani 1 1 d . . .
H16A H 0.4626 0.2571 0.3417 0.051 Uiso 1 1 calc R . .
H16B H 0.5324 0.3118 0.3248 0.051 Uiso 1 1 calc R . .
H16C H 0.5687 0.2421 0.3293 0.051 Uiso 1 1 calc R . .
C17 C 0.7067(2) -0.03695(14) 0.42427(15) 0.0195(7) Uani 1 1 d . . .
C18 C 0.7871(2) -0.00160(15) 0.40823(16) 0.0208(6) Uani 1 1 d . . .
C19 C 0.7625(2) 0.05927(15) 0.41082(14) 0.0207(7) Uani 1 1 d . . .
C20 C 0.6682(2) 0.06217(14) 0.43030(15) 0.0178(6) Uani 1 1 d . . .
C21 C 0.6020(2) 0.10911(14) 0.44344(14) 0.0175(6) Uani 1 1 d . . .
C22 C 0.6034(2) 0.17204(14) 0.46547(15) 0.0202(6) Uani 1 1 d . . .
C23 C 0.5141(2) 0.19135(15) 0.47078(15) 0.0221(7) Uani 1 1 d . . .
C24 C 0.4585(2) 0.13986(14) 0.45241(15) 0.0196(6) Uani 1 1 d . . .
C25 C 0.3619(2) 0.14311(15) 0.44584(16) 0.0242(7) Uani 1 1 d . . .
H25 H 0.3383 0.1834 0.4538 0.029 Uiso 1 1 calc R . .
C26 C 0.2950(2) 0.10131(15) 0.43061(16) 0.0231(7) Uani 1 1 d . . .
H26 H 0.2371 0.1201 0.4226 0.028 Uiso 1 1 calc R . .
C27 C 0.8794(2) -0.02823(16) 0.39108(17) 0.0251(7) Uani 1 1 d . . .
H27A H 0.8941 -0.0620 0.4212 0.030 Uiso 1 1 calc R . .
H27B H 0.9266 0.0043 0.3964 0.030 Uiso 1 1 calc R . .
C28 C 0.8850(2) -0.05330(16) 0.3237(2) 0.0330(8) Uani 1 1 d . . .
H28A H 0.8390 -0.0859 0.3181 0.050 Uiso 1 1 calc R . .
H28B H 0.9464 -0.0704 0.3163 0.050 Uiso 1 1 calc R . .
H28C H 0.8734 -0.0198 0.2934 0.050 Uiso 1 1 calc R . .
C29 C 0.8219(2) 0.11076(16) 0.38597(16) 0.0250(7) Uani 1 1 d . . .
C30 C 0.6831(2) 0.20967(16) 0.48784(17) 0.0283(7) Uani 1 1 d . . .
C31 C 0.4784(2) 0.25283(15) 0.49374(17) 0.0253(7) Uani 1 1 d . . .
H31A H 0.4260 0.2654 0.4667 0.030 Uiso 1 1 calc R . .
H31B H 0.5272 0.2843 0.4889 0.030 Uiso 1 1 calc R . .
C32 C 0.4472(3) 0.25142(18) 0.56326(17) 0.0353(9) Uani 1 1 d . . .
H32A H 0.3996 0.2198 0.5686 0.053 Uiso 1 1 calc R . .
H32B H 0.4223 0.2920 0.5750 0.053 Uiso 1 1 calc R . .
H32C H 0.4997 0.2416 0.5906 0.053 Uiso 1 1 calc R . .
C33 C 0.4895(6) 0.0245(4) 0.0706(4) 0.0397(19) Uani 0.50 1 d P . .
Cl1 Cl 0.6036(3) 0.0286(3) 0.0519(2) 0.0843(15) Uani 0.50 1 d P . .
Cl2 Cl 0.43022(17) 0.09367(11) 0.04862(10) 0.0538(6) Uani 0.50 1 d P . .
Cl3 Cl 0.4388(4) -0.04110(19) 0.0436(2) 0.0810(13) Uani 0.50 1 d P . .
F1 F 0.10598(12) 0.11069(10) 0.16986(10) 0.0342(5) Uani 1 1 d . . .
F2 F 0.22692(13) 0.14059(9) 0.11874(10) 0.0321(5) Uani 1 1 d . . .
F3 F 0.14731(13) 0.06405(10) 0.08505(10) 0.0366(5) Uani 1 1 d . . .
F4 F 0.27700(14) 0.24509(9) 0.17964(11) 0.0366(5) Uani 1 1 d . . .
F5 F 0.30482(13) 0.24643(9) 0.27943(11) 0.0345(5) Uani 1 1 d . . .
F6 F 0.22352(11) 0.17324(9) 0.24070(10) 0.0290(4) Uani 1 1 d . . .
F7 F 0.89082(12) 0.12592(9) 0.42458(10) 0.0310(5) Uani 1 1 d . . .
F8 F 0.77393(12) 0.16215(9) 0.37383(9) 0.0292(4) Uani 1 1 d . . .
F9 F 0.86138(12) 0.09417(9) 0.33054(11) 0.0307(4) Uani 1 1 d . . .
F10 F 0.70602(15) 0.25414(9) 0.44628(11) 0.0385(5) Uani 1 1 d . . .
F11 F 0.66487(14) 0.23850(9) 0.54259(11) 0.0385(5) Uani 1 1 d . . .
F12 F 0.75802(13) 0.17518(9) 0.49834(10) 0.0309(5) Uani 1 1 d . . .
Fe1 Fe 0.5000 0.0000 0.24439(3) 0.01376(14) Uani 1 2 d S . .
Fe2 Fe 0.5000 0.0000 0.41128(3) 0.01482(14) Uani 1 2 d S . .
N1 N 0.36599(19) -0.00142(11) 0.21396(14) 0.0164(6) Uani 1 1 d . . .
N2 N 0.48161(17) 0.08963(13) 0.21487(13) 0.0179(6) Uani 1 1 d . . .
N3 N 0.63594(18) 0.00290(11) 0.43561(14) 0.0180(6) Uani 1 1 d . . .
N4 N 0.51293(16) 0.09042(13) 0.43837(14) 0.0174(6) Uani 1 1 d . . .
O1 O 0.5000 0.0000 0.3278(2) 0.0206(5) Uani 1 2 d S . .

loop_
_atom_site_aniso_label
_atom_site_aniso_U_11
_atom_site_aniso_U_22
_atom_site_aniso_U_33
_atom_site_aniso_U_23
_atom_site_aniso_U_13
_atom_site_aniso_U_12
C1 0.0174(14) 0.0213(17) 0.0119(15) -0.0050(11) 0.0008(11) 0.0004(12)
C2 0.0188(14) 0.0249(18) 0.0152(15) -0.0042(12) 0.0006(13) 0.0009(12)
C3 0.0195(15) 0.0247(17) 0.0139(15) -0.0031(12) -0.0003(13) 0.0025(13)
C4 0.0196(15) 0.0208(18) 0.0117(15) -0.0015(12) -0.0005(12) 0.0027(12)
C5 0.0186(15) 0.0202(18) 0.0125(15) 0.0031(12) 0.0001(12) 0.0060(13)
C6 0.0256(16) 0.0182(17) 0.0168(15) 0.0013(13) 0.0024(13) 0.0009(13)
C7 0.0259(14) 0.0147(15) 0.0177(16) 0.0038(12) 0.0041(13) 0.0041(12)
C8 0.0226(14) 0.0186(16) 0.0161(15) 0.0034(12) -0.0010(13) -0.0005(12)
C9 0.0205(14) 0.0129(16) 0.0269(18) 0.0017(12) 0.0001(13) -0.0036(12)
C10 0.0197(15) 0.0198(17) 0.0264(18) 0.0035(13) -0.0007(14) -0.0053(13)
C11 0.0191(15) 0.028(2) 0.0284(19) -0.0045(14) -0.0041(14) 0.0017(14)
C12 0.0304(18) 0.044(2) 0.033(2) -0.0100(17) -0.0053(16) -0.0091(17)
C13 0.0240(16) 0.028(2) 0.0278(19) 0.0001(14) -0.0036(14) 0.0039(14)
C14 0.0231(15) 0.0168(16) 0.034(2) 0.0008(14) 0.0008(14) 0.0012(12)
C15 0.0258(15) 0.0167(16) 0.0346(19) 0.0008(14) 0.0023(14) 0.0002(13)
C16 0.041(2) 0.0241(18) 0.038(3) -0.0068(15) -0.0005(17) -0.0040(14)
C17 0.0196(14) 0.0211(17) 0.0178(16) -0.0001(13) -0.0057(13) 0.0025(12)
C18 0.0218(14) 0.0210(16) 0.0196(16) -0.0002(12) -0.0070(13) 0.0006(13)
C19 0.0216(15) 0.0217(18) 0.0187(16) -0.0010(12) -0.0049(13) -0.0012(12)
C20 0.0220(15) 0.0155(16) 0.0159(15) 0.0036(12) -0.0055(12) -0.0020(12)
C21 0.0245(16) 0.0141(17) 0.0139(15) 0.0016(12) -0.0030(13) -0.0020(12)
C22 0.0279(16) 0.0157(17) 0.0170(15) 0.0044(12) 0.0009(14) -0.0017(13)
C23 0.0353(18) 0.0144(16) 0.0166(16) 0.0024(12) 0.0017(14) 0.0010(13)
C24 0.0263(16) 0.0149(16) 0.0177(16) 0.0044(12) 0.0033(13) 0.0013(13)
C25 0.0284(17) 0.0142(17) 0.0298(19) 0.0007(13) 0.0051(15) 0.0054(13)
C26 0.0220(15) 0.0192(18) 0.0282(19) 0.0010(13) 0.0063(14) 0.0063(13)
C27 0.0201(15) 0.0207(18) 0.0346(19) -0.0003(14) -0.0065(14) 0.0022(13)
C28 0.0298(16) 0.031(2) 0.039(2) -0.0050(18) 0.0010(18) 0.0084(14)
C29 0.0265(16) 0.0228(18) 0.0257(18) -0.0018(14) -0.0037(14) 0.0020(14)
C30 0.0341(18) 0.0187(18) 0.032(2) 0.0016(14) -0.0016(15) -0.0018(15)
C31 0.0308(17) 0.0124(16) 0.0328(19) 0.0005(12) 0.0016(15) -0.0002(14)
C32 0.050(2) 0.0225(18) 0.033(2) -0.0068(15) 0.0087(17) 0.0057(17)
C33 0.054(5) 0.039(4) 0.026(4) 0.006(3) 0.013(4) 0.000(4)
Cl1 0.063(2) 0.150(4) 0.0404(18) 0.013(2) 0.0039(17) -0.006(2)
Cl2 0.0789(15) 0.0542(14) 0.0282(10) 0.0029(9) -0.0005(11) 0.0014(11)
Cl3 0.134(4) 0.054(2) 0.055(2) 0.0064(15) -0.001(3) -0.022(2)
F1 0.0204(9) 0.0354(13) 0.0468(13) -0.0016(10) -0.0040(9) 0.0100(9)
F2 0.0314(10) 0.0298(12) 0.0351(12) 0.0115(9) -0.0065(9) 0.0029(8)
F3 0.0352(11) 0.0418(13) 0.0328(12) 0.0022(9) -0.0157(9) 0.0027(10)
F4 0.0355(11) 0.0244(12) 0.0498(14) 0.0123(10) -0.0001(11) 0.0127(9)
F5 0.0319(10) 0.0260(12) 0.0457(13) -0.0126(10) 0.0056(10) 0.0058(9)
F6 0.0223(9) 0.0247(10) 0.0399(12) -0.0019(9) 0.0055(9) 0.0039(8)
F7 0.0256(9) 0.0283(12) 0.0390(12) -0.0037(9) -0.0052(9) -0.0070(8)
F8 0.0298(10) 0.0209(11) 0.0369(12) 0.0069(8) 0.0030(9) 0.0001(8)
F9 0.0302(9) 0.0323(11) 0.0296(11) 0.0008(10) 0.0077(10) -0.0023(8)
F10 0.0377(12) 0.0208(12) 0.0570(15) 0.0050(10) -0.0007(11) -0.0110(9)
F11 0.0417(11) 0.0300(12) 0.0436(13) -0.0186(10) -0.0042(10) -0.0031(9)
F12 0.0294(10) 0.0276(11) 0.0358(11) -0.0048(8) -0.0062(9) -0.0043(9)
Fe1 0.0145(3) 0.0120(3) 0.0147(3) 0.000 0.000 0.0007(2)
Fe2 0.0172(3) 0.0118(3) 0.0154(3) 0.000 0.000 0.0005(2)
N1 0.0169(14) 0.0142(16) 0.0181(14) -0.0008(10) 0.0022(11) 0.0019(10)
N2 0.0184(12) 0.0160(15) 0.0192(14) 0.0026(11) -0.0012(11) 0.0004(11)
N3 0.0210(14) 0.0147(16) 0.0182(14) -0.0014(10) -0.0031(12) 0.0022(10)
N4 0.0221(13) 0.0122(14) 0.0177(14) -0.0005(10) 0.0006(11) 0.0008(11)
O1 0.0209(12) 0.0202(13) 0.0208(14) 0.000 0.000 0.0001(13)

loop_
_atom_type_symbol
_atom_type_description
_atom_type_scat_dispersion_real
_atom_type_scat_dispersion_imag
_atom_type_scat_source
C C 0.0033 0.0016 'International Tables Vol C Tables 4.2.6.8 and 6.1.1.4'
H H 0.0000 0.0000 'International Tables Vol C Tables 4.2.6.8 and 6.1.1.4'
N N 0.0061 0.0033 'International Tables Vol C Tables 4.2.6.8 and 6.1.1.4'
O O 0.0106 0.0060 'International Tables Vol C Tables 4.2.6.8 and 6.1.1.4'
F F 0.0171 0.0103 'International Tables Vol C Tables 4.2.6.8 and 6.1.1.4'
Cl Cl 0.1484 0.1585 'International Tables Vol C Tables 4.2.6.8 and 6.1.1.4'
Fe Fe 0.3463 0.8444 'International Tables Vol C Tables 4.2.6.8 and 6.1.1.4'

loop_
_geom_angle_atom_site_label_1
_geom_angle_atom_site_label_2
_geom_angle_atom_site_label_3
_geom_angle
_geom_angle_site_symmetry_1
_geom_angle_site_symmetry_3
_geom_angle_publ_flag
N1 C1 C10 127.9(3) . 2_655 ?
N1 C1 C2 109.1(3) . . ?
C10 C1 C2 123.0(3) 2_655 . ?
C3 C2 C1 106.4(3) . . ?
C3 C2 C11 128.9(3) . . ?
C1 C2 C11 124.7(3) . . ?
C2 C3 C4 107.8(3) . . ?
C2 C3 C13 122.6(3) . . ?
C4 C3 C13 128.6(3) . . ?
N1 C4 C5 114.5(3) . . ?
N1 C4 C3 108.5(3) . . ?
C5 C4 C3 137.1(3) . . ?
N2 C5 C4 114.6(3) . . ?
N2 C5 C6 108.5(3) . . ?
C4 C5 C6 136.7(3) . . ?
C7 C6 C5 108.3(3) . . ?
C7 C6 C14 122.2(3) . . ?
C5 C6 C14 128.8(3) . . ?
C6 C7 C8 105.7(3) . . ?
C6 C7 C15 129.7(3) . . ?
C8 C7 C15 124.6(3) . . ?
N2 C8 C9 127.4(3) . . ?
N2 C8 C7 109.6(3) . . ?
C9 C8 C7 122.9(3) . . ?
C10 C9 C8 133.3(3) . . ?
C9 C10 C1 133.1(3) . 2_655 ?
C2 C11 C12 113.6(3) . . ?
F2 C13 F3 106.7(3) . . ?
F2 C13 F1 107.7(3) . . ?
F3 C13 F1 105.7(2) . . ?
F2 C13 C3 112.0(3) . . ?
F3 C13 C3 110.9(3) . . ?
F1 C13 C3 113.4(3) . . ?
F6 C14 F5 106.1(3) . . ?
F6 C14 F4 107.4(3) . . ?
F5 C14 F4 105.7(3) . . ?
F6 C14 C6 112.3(3) . . ?
F5 C14 C6 111.8(3) . . ?
F4 C14 C6 113.0(3) . . ?
C7 C15 C16 112.5(3) . . ?
N3 C17 C26 126.8(3) . 2_655 ?
N3 C17 C18 108.7(3) . . ?
C26 C17 C18 124.4(3) 2_655 . ?
C19 C18 C17 106.7(3) . . ?
C19 C18 C27 127.8(3) . . ?
C17 C18 C27 125.5(3) . . ?
C18 C19 C20 107.8(3) . . ?
C18 C19 C29 123.3(3) . . ?
C20 C19 C29 128.2(3) . . ?
N3 C20 C21 114.7(3) . . ?
N3 C20 C19 108.1(3) . . ?
C21 C20 C19 137.2(3) . . ?
N4 C21 C20 114.7(3) . . ?
N4 C21 C22 108.6(3) . . ?
C20 C21 C22 136.5(3) . . ?
C23 C22 C21 107.5(3) . . ?
C23 C22 C30 123.1(3) . . ?
C21 C22 C30 128.9(3) . . ?
C22 C23 C24 106.2(3) . . ?
C22 C23 C31 128.5(3) . . ?
C24 C23 C31 125.3(3) . . ?
N4 C24 C25 126.6(3) . . ?
N4 C24 C23 109.9(3) . . ?
C25 C24 C23 123.4(3) . . ?
C26 C25 C24 134.3(3) . . ?
C25 C26 C17 133.8(3) . 2_655 ?
C18 C27 C28 114.1(3) . . ?
F7 C29 F8 107.8(3) . . ?
F7 C29 F9 105.7(2) . . ?
F8 C29 F9 106.2(3) . . ?
F7 C29 C19 113.8(3) . . ?
F8 C29 C19 112.4(3) . . ?
F9 C29 C19 110.4(3) . . ?
F11 C30 F12 106.2(3) . . ?
F11 C30 F10 106.1(3) . . ?
F12 C30 F10 107.6(3) . . ?
F11 C30 C22 111.8(3) . . ?
F12 C30 C22 112.5(3) . . ?
F10 C30 C22 112.3(3) . . ?
C23 C31 C32 113.0(3) . . ?
C33 C33 Cl3 92.6(9) 2_655 2_655 ?
C33 C33 Cl3 47.0(7) 2_655 . ?
Cl3 C33 Cl3 117.1(6) 2_655 . ?
C33 C33 Cl1 77.4(9) 2_655 . ?
Cl3 C33 Cl1 20.4(3) 2_655 . ?
Cl3 C33 Cl1 113.0(5) . . ?
C33 C33 Cl2 159.7(8) 2_655 . ?
Cl3 C33 Cl2 92.6(5) 2_655 . ?
Cl3 C33 Cl2 113.7(5) . . ?
Cl1 C33 Cl2 111.5(5) . . ?
C33 C33 Cl1 66.5(8) 2_655 2_655 ?
Cl3 C33 Cl1 135.3(6) 2_655 2_655 ?
Cl3 C33 Cl1 22.5(2) . 2_655 ?
Cl1 C33 Cl1 135.1(5) . 2_655 ?
Cl2 C33 Cl1 96.4(5) . 2_655 ?
Cl3 Cl1 C33 38.4(7) 2_655 . ?
Cl3 Cl1 C33 68.7(7) 2_655 2_655 ?
C33 Cl1 C33 36.2(5) . 2_655 ?
C33 Cl2 Cl3 33.9(3) . 2_655 ?
Cl1 Cl3 C33 121.3(9) 2_655 2_655 ?
Cl1 Cl3 C33 88.8(8) 2_655 . ?
C33 Cl3 C33 40.4(6) 2_655 . ?
Cl1 Cl3 Cl2 161.3(8) 2_655 2_655 ?
C33 Cl3 Cl2 53.5(4) 2_655 2_655 ?
C33 Cl3 Cl2 92.1(4) . 2_655 ?
O1 Fe1 N2 107.61(8) . . ?
O1 Fe1 N2 107.61(8) . 2_655 ?
N2 Fe1 N2 144.79(16) . 2_655 ?
O1 Fe1 N1 108.14(8) . . ?
N2 Fe1 N1 78.22(10) . . ?
N2 Fe1 N1 90.91(10) 2_655 . ?
O1 Fe1 N1 108.14(8) . 2_655 ?
N2 Fe1 N1 90.91(10) . 2_655 ?
N2 Fe1 N1 78.22(10) 2_655 2_655 ?
N1 Fe1 N1 143.72(16) . 2_655 ?
O1 Fe2 N4 106.18(8) . . ?
O1 Fe2 N4 106.18(8) . 2_655 ?
N4 Fe2 N4 147.64(16) . 2_655 ?
O1 Fe2 N3 104.47(8) . 2_655 ?
N4 Fe2 N3 92.80(10) . 2_655 ?
N4 Fe2 N3 79.16(10) 2_655 2_655 ?
O1 Fe2 N3 104.47(8) . . ?
N4 Fe2 N3 79.16(10) . . ?
N4 Fe2 N3 92.80(10) 2_655 . ?
N3 Fe2 N3 151.05(17) 2_655 . ?
C1 N1 C4 108.0(3) . . ?
C1 N1 Fe1 137.1(2) . . ?
C4 N1 Fe1 114.9(2) . . ?
C8 N2 C5 107.9(3) . . ?
C8 N2 Fe1 131.6(2) . . ?
C5 N2 Fe1 113.2(2) . . ?
C17 N3 C20 108.5(3) . . ?
C17 N3 Fe2 131.9(2) . . ?
C20 N3 Fe2 109.91(19) . . ?
C24 N4 C21 107.7(3) . . ?
C24 N4 Fe2 139.1(2) . . ?
C21 N4 Fe2 113.1(2) . . ?
Fe1 O1 Fe2 180.0 . . ?

loop_
_geom_bond_atom_site_label_1
_geom_bond_atom_site_label_2
_geom_bond_distance
_geom_bond_site_symmetry_2
_geom_bond_publ_flag
C1 N1 1.368(4) . ?
C1 C10 1.398(5) 2_655 ?
C1 C2 1.449(4) . ?
C2 C3 1.369(5) . ?
C2 C11 1.497(4) . ?
C3 C4 1.438(4) . ?
C3 C13 1.499(4) . ?
C4 N1 1.374(4) . ?
C4 C5 1.416(5) . ?
C5 N2 1.376(4) . ?
C5 C6 1.431(4) . ?
C6 C7 1.371(4) . ?
C6 C14 1.498(4) . ?
C7 C8 1.450(4) . ?
C7 C15 1.497(4) . ?
C8 N2 1.361(4) . ?
C8 C9 1.399(4) . ?
C9 C10 1.380(4) . ?
C10 C1 1.398(5) 2_655 ?
C11 C12 1.531(5) . ?
C13 F2 1.334(4) . ?
C13 F3 1.334(4) . ?
C13 F1 1.344(4) . ?
C14 F6 1.336(4) . ?
C14 F5 1.337(4) . ?
C14 F4 1.344(4) . ?
C15 C16 1.533(5) . ?
C17 N3 1.364(4) . ?
C17 C26 1.398(4) 2_655 ?
C17 C18 1.439(4) . ?
C18 C19 1.365(4) . ?
C18 C27 1.506(4) . ?
C19 C20 1.435(4) . ?
C19 C29 1.503(5) . ?
C20 N3 1.369(4) . ?
C20 C21 1.427(4) . ?
C21 N4 1.363(4) . ?
C21 C22 1.437(4) . ?
C22 C23 1.371(4) . ?
C22 C30 1.493(5) . ?
C23 C24 1.429(4) . ?
C23 C31 1.506(4) . ?
C24 N4 1.363(4) . ?
C24 C25 1.417(4) . ?
C25 C26 1.367(5) . ?
C26 C17 1.398(4) 2_655 ?
C27 C28 1.518(5) . ?
C29 F7 1.332(4) . ?
C29 F8 1.337(4) . ?
C29 F9 1.348(4) . ?
C30 F11 1.335(4) . ?
C30 F12 1.340(4) . ?
C30 F10 1.341(4) . ?
C31 C32 1.531(5) . ?
C33 C33 1.100(16) 2_655 ?
C33 Cl3 1.242(9) 2_655 ?
C33 Cl3 1.696(10) . ?
C33 Cl1 1.709(9) . ?
C33 Cl2 1.788(8) . ?
C33 Cl1 1.819(10) 2_655 ?
Cl1 Cl3 0.696(5) 2_655 ?
Cl1 C33 1.819(10) 2_655 ?
Cl2 Cl3 2.223(6) 2_655 ?
Cl3 Cl1 0.696(5) 2_655 ?
Cl3 C33 1.242(9) 2_655 ?
Cl3 Cl2 2.223(6) 2_655 ?
Fe1 O1 1.753(4) . ?
Fe1 N2 2.051(3) . ?
Fe1 N2 2.051(3) 2_655 ?
Fe1 N1 2.055(3) . ?
Fe1 N1 2.055(3) 2_655 ?
Fe2 O1 1.755(4) . ?
Fe2 N4 2.044(3) . ?
Fe2 N4 2.044(3) 2_655 ?
Fe2 N3 2.046(3) 2_655 ?
Fe2 N3 2.046(3) . ?
